data_7152048
loop_
_publ_author_name
'Chen, Jung-Hsuan'
'Chang, Chihliang'
'Chang, Hui-Ju'
'Chen, Kwunmin'

_publ_section_title
;
 Synthesis of 2,3,5,6-tetrahydro-1-alkyl/aryl-1H-benzo[f]chromen-3-ol
 derivatives from \b-tetralones and \a,\b-unsaturated aldehydes.
;
_journal_issue 21
_journal_name_full 'Organic &amp; biomolecular chemistry'
_journal_page_first 7510
_journal_page_last 7516
_journal_paper_doi 10.1039/c1ob05966a
_journal_volume 9
_journal_year 2011
_chemical_formula_moiety 'C19 H16 O2'
_chemical_formula_sum 'C19 H16 O2'
_chemical_formula_weight 276.32
_chemical_melting_point 432.4(2)
_chemical_name_systematic
;
1-phenyl-5,6-dihydro-1H-benzo[f]chromen
-3(2H)-one
;
_space_group_IT_number 19
_symmetry_cell_setting orthorhombic
_symmetry_space_group_name_Hall 'P 2ac 2ab'
_symmetry_space_group_name_H-M 'P 21 21 21'
_atom_sites_solution_hydrogens geom
_atom_sites_solution_primary direct
_atom_sites_solution_secondary difmap
_audit_creation_method SHELXL-97
_cell_angle_alpha 90.00
_cell_angle_beta 90.00
_cell_angle_gamma 90.00
_cell_formula_units_Z 4
_cell_length_a 5.93500(10)
_cell_length_b 14.0588(3)
_cell_length_c 17.2947(5)
_cell_measurement_reflns_used 6406
_cell_measurement_temperature 293(2)
_cell_measurement_theta_max 25.028
_cell_measurement_theta_min 2.037
_cell_volume 1443.05(6)
_computing_cell_refinement 'HKL Scalepack (Otwinowski & Minor 1997)'
_computing_data_collection 'Collect (Nonius BV, 1997-2000)'
_computing_data_reduction 'HKL Denzo and Scalepack'
_computing_molecular_graphics 'Ortep-3 for Windows (Farrugia, 1997)'
_computing_publication_material 'WinGX publication routines (Farrugia, 1999)'
_computing_structure_refinement 'SHELXL-97 (Sheldrick, 1997)'
_computing_structure_solution 'SHELXS-86 (Sheldrick, 1986)'
_diffrn_ambient_temperature 293(2)
_diffrn_detector_area_resol_mean 9
_diffrn_measured_fraction_theta_full 0.999
_diffrn_measured_fraction_theta_max 0.999
_diffrn_measurement_device_type KappaCCD
_diffrn_measurement_method 'CCD rotation images, thick slices'
_diffrn_radiation_monochromator graphite
_diffrn_radiation_source 'fine-focus sealed tube'
_diffrn_radiation_type MoK\a
_diffrn_radiation_wavelength 0.71073
_diffrn_reflns_av_R_equivalents 0.0555
_diffrn_reflns_av_sigmaI/netI 0.0453
_diffrn_reflns_limit_h_max 6
_diffrn_reflns_limit_h_min -7
_diffrn_reflns_limit_k_max 16
_diffrn_reflns_limit_k_min -16
_diffrn_reflns_limit_l_max 19
_diffrn_reflns_limit_l_min -20
_diffrn_reflns_number 9445
_diffrn_reflns_theta_full 25.01
_diffrn_reflns_theta_max 25.01
_diffrn_reflns_theta_min 2.36
_exptl_absorpt_coefficient_mu 0.081
_exptl_absorpt_correction_T_max 1.0641
_exptl_absorpt_correction_T_min 0.8412
_exptl_absorpt_correction_type multi-scan
_exptl_absorpt_process_details
;
?
;
_exptl_crystal_colour colorless
_exptl_crystal_density_diffrn 1.272
_exptl_crystal_density_method 'not measured'
_exptl_crystal_description prism
_exptl_crystal_F_000 584
_exptl_crystal_size_max 0.4
_exptl_crystal_size_mid 0.31
_exptl_crystal_size_min 0.14
_refine_diff_density_max 0.247
_refine_diff_density_min -0.355
_refine_diff_density_rms 0.116
_refine_ls_abs_structure_details 'Flack H D (1983), Acta Cryst. A39, 876-881'
_refine_ls_abs_structure_Flack 0.47(2)
_refine_ls_extinction_method none
_refine_ls_goodness_of_fit_ref 1.155
_refine_ls_hydrogen_treatment fixed
_refine_ls_matrix_type full
_refine_ls_number_parameters 190
_refine_ls_number_reflns 2532
_refine_ls_number_restraints 0
_refine_ls_restrained_S_all 1.155
_refine_ls_R_factor_all 0.0745
_refine_ls_R_factor_gt 0.0446
_refine_ls_shift/su_max 0.000
_refine_ls_shift/su_mean 0.000
_refine_ls_structure_factor_coef Fsqd
_refine_ls_weighting_details 'calc w=1/[\s^2^(Fo^2^)+(0.0640P)^2^+0.0000P] where P=(Fo^2^+2Fc^2^)/3'
_refine_ls_weighting_scheme calc
_refine_ls_wR_factor_gt 0.1014
_refine_ls_wR_factor_ref 0.1232
_reflns_number_gt 1962
_reflns_number_total 2532
_reflns_threshold_expression >2sigma(I)
_cod_data_source_file c1ob05966a.txt
_cod_data_source_block 12106
_cod_database_code 7152048

loop_
_symmetry_equiv_pos_as_xyz
'x, y, z'
'-x+1/2, -y, z+1/2'
'x+1/2, -y+1/2, -z'
'-x, y+1/2, -z+1/2'

loop_
_atom_site_label
_atom_site_type_symbol
_atom_site_fract_x
_atom_site_fract_y
_atom_site_fract_z
_atom_site_U_iso_or_equiv
_atom_site_adp_type
_atom_site_occupancy
_atom_site_symmetry_multiplicity
_atom_site_calc_flag
_atom_site_refinement_flags
O1 O 0.1428(3) -0.08533(12) 0.31627(9) 0.0560(5) Uani 1 1 d .
O2 O 0.0445(4) -0.12371(16) 0.19817(11) 0.0800(7) Uani 1 1 d .
C1 C 0.1958(5) -0.10029(19) 0.24027(14) 0.0560(7) Uani 1 1 d .
C2 C 0.4363(5) -0.09050(19) 0.21951(14) 0.0553(7) Uani 1 1 d .
H2A H 0.4507 -0.0892 0.1637 0.066 Uiso 1 1 calc R
H2B H 0.5184 -0.1454 0.2385 0.066 Uiso 1 1 calc R
C3 C 0.5408(5) 0.00024(16) 0.25343(13) 0.0472(6) Uani 1 1 d .
H3 H 0.7050 -0.0053 0.2491 0.057 Uiso 1 1 calc R
C4 C 0.4680(4) 0.08780(17) 0.20779(12) 0.0442(6) Uani 1 1 d .
C5 C 0.5986(5) 0.1208(2) 0.14735(15) 0.0635(8) Uani 1 1 d .
H5 H 0.7341 0.0907 0.1360 0.076 Uiso 1 1 calc R
C6 C 0.5310(7) 0.1984(2) 0.10312(16) 0.0786(10) Uani 1 1 d .
H6 H 0.6217 0.2202 0.0630 0.094 Uiso 1 1 calc R
C7 C 0.3319(7) 0.2421(2) 0.11875(18) 0.0750(10) Uani 1 1 d .
H7 H 0.2856 0.2936 0.0890 0.090 Uiso 1 1 calc R
C8 C 0.2002(6) 0.2107(2) 0.17778(17) 0.0720(9) Uani 1 1 d .
H8 H 0.0640 0.2407 0.1882 0.086 Uiso 1 1 calc R
C9 C 0.2685(5) 0.13404(18) 0.22246(16) 0.0594(7) Uani 1 1 d .
H9 H 0.1778 0.1136 0.2630 0.071 Uiso 1 1 calc R
C10 C 0.4822(4) 0.00471(16) 0.33821(13) 0.0431(6) Uani 1 1 d .
C11 C 0.2998(4) -0.03986(16) 0.36455(13) 0.0452(6) Uani 1 1 d .
C12 C 0.2241(5) -0.0404(2) 0.44677(14) 0.0542(7) Uani 1 1 d .
H12A H 0.1508 -0.1004 0.4583 0.065 Uiso 1 1 calc R
H12B H 0.1157 0.0103 0.4550 0.065 Uiso 1 1 calc R
C13 C 0.4244(5) -0.02666(19) 0.50032(14) 0.0556(7) Uani 1 1 d .
H13A H 0.3699 -0.0100 0.5514 0.067 Uiso 1 1 calc R
H13B H 0.5056 -0.0863 0.5046 0.067 Uiso 1 1 calc R
C14 C 0.5835(4) 0.04913(16) 0.47303(13) 0.0452(6) Uani 1 1 d .
C15 C 0.6150(4) 0.06160(16) 0.39325(12) 0.0430(6) Uani 1 1 d .
C16 C 0.7685(4) 0.13014(17) 0.36823(15) 0.0534(7) Uani 1 1 d .
H16 H 0.7901 0.1394 0.3155 0.064 Uiso 1 1 calc R
C17 C 0.8885(5) 0.18442(19) 0.42017(15) 0.0610(7) Uani 1 1 d .
H17 H 0.9900 0.2299 0.4025 0.073 Uiso 1 1 calc R
C18 C 0.8579(5) 0.17119(19) 0.49831(15) 0.0593(7) Uani 1 1 d .
H18 H 0.9396 0.2073 0.5336 0.071 Uiso 1 1 calc R
C19 C 0.7064(5) 0.10455(18) 0.52399(13) 0.0538(7) Uani 1 1 d .
H19 H 0.6858 0.0964 0.5769 0.065 Uiso 1 1 calc R

loop_
_atom_site_aniso_label
_atom_site_aniso_U_11
_atom_site_aniso_U_22
_atom_site_aniso_U_33
_atom_site_aniso_U_23
_atom_site_aniso_U_13
_atom_site_aniso_U_12
O1 0.0553(11) 0.0635(11) 0.0491(10) -0.0024(9) -0.0027(9) -0.0104(10)
O2 0.0787(16) 0.0980(16) 0.0633(12) -0.0108(10) -0.0178(12) -0.0095(12)
C1 0.0688(19) 0.0517(15) 0.0476(15) -0.0052(11) -0.0097(15) 0.0020(14)
C2 0.0657(18) 0.0570(15) 0.0431(13) -0.0074(12) 0.0005(13) 0.0157(14)
C3 0.0426(14) 0.0606(16) 0.0384(13) -0.0042(11) 0.0039(11) 0.0076(12)
C4 0.0459(14) 0.0534(14) 0.0334(11) -0.0031(10) 0.0015(11) -0.0015(12)
C5 0.0655(18) 0.078(2) 0.0468(15) -0.0007(14) 0.0128(14) -0.0062(16)
C6 0.105(3) 0.082(2) 0.0485(17) 0.0127(16) 0.0055(19) -0.029(2)
C7 0.100(3) 0.0596(18) 0.065(2) 0.0112(14) -0.021(2) -0.0102(19)
C8 0.074(2) 0.0617(17) 0.080(2) 0.0028(16) -0.0097(18) 0.0092(16)
C9 0.0560(17) 0.0632(16) 0.0590(16) 0.0084(13) 0.0061(14) 0.0079(14)
C10 0.0415(14) 0.0490(14) 0.0387(12) -0.0005(10) -0.0003(11) 0.0054(11)
C11 0.0463(15) 0.0496(13) 0.0397(13) -0.0011(10) -0.0035(12) 0.0003(12)
C12 0.0550(16) 0.0621(15) 0.0454(14) 0.0061(11) 0.0057(13) -0.0042(14)
C13 0.0653(18) 0.0633(16) 0.0381(13) 0.0023(12) 0.0033(13) -0.0004(14)
C14 0.0489(15) 0.0488(14) 0.0377(13) 0.0010(10) 0.0016(11) 0.0088(12)
C15 0.0416(13) 0.0500(13) 0.0375(12) -0.0001(10) 0.0023(11) 0.0050(11)
C16 0.0514(16) 0.0636(16) 0.0451(13) 0.0047(11) 0.0002(13) -0.0029(14)
C17 0.0580(17) 0.0632(16) 0.0617(17) 0.0042(14) -0.0040(14) -0.0086(14)
C18 0.0644(19) 0.0593(17) 0.0542(16) -0.0110(13) -0.0074(14) -0.0026(14)
C19 0.0626(17) 0.0604(16) 0.0385(13) -0.0047(12) -0.0036(13) 0.0084(14)

loop_
_atom_type_symbol
_atom_type_description
_atom_type_scat_dispersion_real
_atom_type_scat_dispersion_imag
_atom_type_scat_source
C C 0.0033 0.0016 'International Tables Vol C Tables 4.2.6.8 and 6.1.1.4'
H H 0.0000 0.0000 'International Tables Vol C Tables 4.2.6.8 and 6.1.1.4'
O O 0.0106 0.0060 'International Tables Vol C Tables 4.2.6.8 and 6.1.1.4'

loop_
_geom_angle_atom_site_label_1
_geom_angle_atom_site_label_2
_geom_angle_atom_site_label_3
_geom_angle
C1 O1 C11 119.3(2)
O2 C1 O1 116.9(3)
O2 C1 C2 126.8(2)
O1 C1 C2 116.2(2)
C1 C2 C3 112.0(2)
C1 C2 H2A 109.2
C3 C2 H2A 109.2
C1 C2 H2B 109.2
C3 C2 H2B 109.2
H2A C2 H2B 107.9
C10 C3 C4 113.84(18)
C10 C3 C2 108.2(2)
C4 C3 C2 111.00(19)
C10 C3 H3 107.9
C4 C3 H3 107.9
C2 C3 H3 107.9
C9 C4 C5 117.6(2)
C9 C4 C3 122.0(2)
C5 C4 C3 120.3(2)
C4 C5 C6 121.2(3)
C4 C5 H5 119.4
C6 C5 H5 119.4
C7 C6 C5 119.7(3)
C7 C6 H6 120.1
C5 C6 H6 120.1
C8 C7 C6 120.1(3)
C8 C7 H7 119.9
C6 C7 H7 119.9
C7 C8 C9 120.2(3)
C7 C8 H8 119.9
C9 C8 H8 119.9
C4 C9 C8 121.1(3)
C4 C9 H9 119.5
C8 C9 H9 119.5
C11 C10 C15 118.0(2)
C11 C10 C3 120.0(2)
C15 C10 C3 121.8(2)
C10 C11 O1 123.4(2)
C10 C11 C12 125.0(2)
O1 C11 C12 111.4(2)
C11 C12 C13 110.2(2)
C11 C12 H12A 109.6
C13 C12 H12A 109.6
C11 C12 H12B 109.6
C13 C12 H12B 109.6
H12A C12 H12B 108.1
C14 C13 C12 113.03(19)
C14 C13 H13A 109.0
C12 C13 H13A 109.0
C14 C13 H13B 109.0
C12 C13 H13B 109.0
H13A C13 H13B 107.8
C19 C14 C15 119.0(2)
C19 C14 C13 122.1(2)
C15 C14 C13 118.8(2)
C16 C15 C14 118.6(2)
C16 C15 C10 121.6(2)
C14 C15 C10 119.8(2)
C17 C16 C15 121.2(2)
C17 C16 H16 119.4
C15 C16 H16 119.4
C18 C17 C16 119.8(3)
C18 C17 H17 120.1
C16 C17 H17 120.1
C19 C18 C17 119.8(3)
C19 C18 H18 120.1
C17 C18 H18 120.1
C18 C19 C14 121.6(2)
C18 C19 H19 119.2
C14 C19 H19 119.2

loop_
_geom_bond_atom_site_label_1
_geom_bond_atom_site_label_2
_geom_bond_distance
O1 C1 1.368(3)
O1 C11 1.405(3)
O2 C1 1.202(3)
C1 C2 1.478(4)
C2 C3 1.535(3)
C2 H2A 0.9700
C2 H2B 0.9700
C3 C10 1.508(3)
C3 C4 1.525(3)
C3 H3 0.9800
C4 C9 1.374(4)
C4 C5 1.382(3)
C5 C6 1.390(4)
C5 H5 0.9300
C6 C7 1.360(5)
C6 H6 0.9300
C7 C8 1.359(4)
C7 H7 0.9300
C8 C9 1.387(4)
C8 H8 0.9300
C9 H9 0.9300
C10 C11 1.331(3)
C10 C15 1.472(3)
C11 C12 1.491(3)
C12 C13 1.519(4)
C12 H12A 0.9700
C12 H12B 0.9700
C13 C14 1.500(4)
C13 H13A 0.9700
C13 H13B 0.9700
C14 C19 1.384(3)
C14 C15 1.403(3)
C15 C16 1.395(3)
C16 C17 1.377(4)
C16 H16 0.9300
C17 C18 1.376(4)
C17 H17 0.9300
C18 C19 1.372(4)
C18 H18 0.9300
C19 H19 0.9300
